data_4325589
loop_
_publ_author_name
'Stefanie A. Cantalupo'
'Helen E. Ferreira'
'Eman Bataineh'
'Annie J. King'
'Montana V. Petersen'
'Teresa Wojtasiewicz'
'Antonio G. DiPasquale'
'Arnold L. Rheingold'
'Linda H. Doerrer'

_publ_section_title
;
 Synthesis with Structural and Electronic Characterization of Homoleptic
 Fe(II)- and Fe(III)-Fluorinated Phenolate Complexes
;
_journal_name_full 'Inorganic Chemistry'
_journal_page_first 6584
_journal_page_last 6596
_journal_paper_doi 10.1021/ic2003782
_journal_volume 50
_journal_year 2011
_chemical_formula_sum 'C85 H48 F25 Fe O5 P2'
_chemical_formula_weight 1742.02
_chemical_name_systematic
; 

 ? 

;
_space_group_IT_number 2
_symmetry_cell_setting triclinic
_symmetry_space_group_name_Hall '-P 1'
_symmetry_space_group_name_H-M 'P -1'
_atom_sites_solution_hydrogens geom
_atom_sites_solution_primary direct
_atom_sites_solution_secondary difmap
_audit_creation_method SHELXL-97
_cell_angle_alpha 73.5870(10)
_cell_angle_beta 68.8230(10)
_cell_angle_gamma 88.2680(10)
_cell_formula_units_Z 2
_cell_length_a 15.2752(8)
_cell_length_b 15.8820(9)
_cell_length_c 16.8909(9)
_cell_measurement_reflns_used 7404
_cell_measurement_temperature 213(2)
_cell_measurement_theta_max 28.09
_cell_measurement_theta_min 2.63
_cell_volume 3653.5(3)
_computing_cell_refinement 'Bruker SMART'
_computing_data_collection 'Bruker SMART'
_computing_data_reduction 'Bruker SAINT'
_computing_molecular_graphics 'Bruker SHELXTL'
_computing_publication_material 'Bruker SHELXTL'
_computing_structure_refinement 'SHELXL-97 (Sheldrick, 1997)'
_computing_structure_solution 'SHELXS-97 (Sheldrick, 1990)'
_diffrn_ambient_temperature 213(2)
_diffrn_measured_fraction_theta_full 0.994
_diffrn_measured_fraction_theta_max 0.994
_diffrn_measurement_device_type 'CCD area detector'
_diffrn_measurement_method 'phi and omega scans'
_diffrn_radiation_monochromator graphite
_diffrn_radiation_source 'fine-focus sealed tube'
_diffrn_radiation_type MoK\a
_diffrn_radiation_wavelength 0.71073
_diffrn_reflns_av_R_equivalents 0.0221
_diffrn_reflns_av_sigmaI/netI 0.0329
_diffrn_reflns_limit_h_max 18
_diffrn_reflns_limit_h_min -17
_diffrn_reflns_limit_k_max 18
_diffrn_reflns_limit_k_min -18
_diffrn_reflns_limit_l_max 20
_diffrn_reflns_limit_l_min -20
_diffrn_reflns_number 23493
_diffrn_reflns_theta_full 25.00
_diffrn_reflns_theta_max 25.00
_diffrn_reflns_theta_min 1.34
_exptl_absorpt_coefficient_mu 0.370
_exptl_absorpt_correction_T_max 0.689
_exptl_absorpt_correction_T_min 0.448
_exptl_absorpt_correction_type multi-scan
_exptl_absorpt_process_details sadabs
_exptl_crystal_colour red
_exptl_crystal_density_diffrn 1.584
_exptl_crystal_description plate
_exptl_crystal_F_000 1758
_exptl_crystal_size_max 0.40
_exptl_crystal_size_mid 0.40
_exptl_crystal_size_min 0.10
_refine_diff_density_max 0.745
_refine_diff_density_min -0.501
_refine_ls_extinction_method none
_refine_ls_goodness_of_fit_ref 1.015
_refine_ls_hydrogen_treatment constr
_refine_ls_matrix_type full
_refine_ls_number_parameters 1063
_refine_ls_number_reflns 12778
_refine_ls_number_restraints 0
_refine_ls_restrained_S_all 1.015
_refine_ls_R_factor_all 0.0603
_refine_ls_R_factor_gt 0.0512
_refine_ls_shift/su_max 0.234
_refine_ls_shift/su_mean 0.006
_refine_ls_structure_factor_coef Fsqd
_refine_ls_weighting_details 'calc w=1/[\s^2^(Fo^2^)+(0.0700P)^2^+3.0000P] where P=(Fo^2^+2Fc^2^)/3'
_refine_ls_weighting_scheme calc
_refine_ls_wR_factor_gt 0.1314
_refine_ls_wR_factor_ref 0.1388
_reflns_number_gt 10810
_reflns_number_total 12778
_reflns_threshold_expression >2sigma(I)
_cod_data_source_file ic2003782_si_002_1.cif
_cod_data_source_block doe43-compound_1
_cod_database_code 4325589

loop_
_symmetry_equiv_pos_as_xyz
'x, y, z'
'-x, -y, -z'

loop_
_atom_site_label
_atom_site_type_symbol
_atom_site_fract_x
_atom_site_fract_y
_atom_site_fract_z
_atom_site_U_iso_or_equiv
_atom_site_adp_type
_atom_site_occupancy
_atom_site_symmetry_multiplicity
_atom_site_calc_flag
_atom_site_refinement_flags
Fe1 Fe 0.68363(3) 0.20252(2) 0.21827(2) 0.03534(11) Uani 1 1 d .
P1 P 0.65410(5) 0.65879(5) 0.23408(5) 0.03769(17) Uani 1 1 d .
P2 P 0.15279(5) 0.19013(5) 0.22615(5) 0.03861(17) Uani 1 1 d .
O1 O 0.71465(14) 0.30069(13) 0.25362(13) 0.0452(5) Uani 1 1 d .
O2 O 0.74880(14) 0.25216(13) 0.09352(12) 0.0448(5) Uani 1 1 d .
O3 O 0.63316(13) 0.09087(13) 0.22155(13) 0.0426(4) Uani 1 1 d .
O4 O 0.78218(14) 0.13895(12) 0.25340(13) 0.0438(5) Uani 1 1 d .
O5 O 0.55901(14) 0.24376(13) 0.23087(13) 0.0443(5) Uani 1 1 d .
F2 F 0.84766(15) 0.43876(14) 0.18118(18) 0.0845(7) Uani 1 1 d .
F3 F 0.96460(18) 0.4601(2) 0.2629(3) 0.1356(14) Uani 1 1 d .
F4 F 0.95058(18) 0.3450(3) 0.4212(2) 0.1510(17) Uani 1 1 d .
F5 F 0.82465(17) 0.2037(2) 0.49227(16) 0.1095(11) Uani 1 1 d .
F6 F 0.70404(15) 0.18431(14) 0.41665(12) 0.0634(5) Uani 1 1 d .
F8 F 0.63293(14) 0.31951(15) 0.00234(13) 0.0672(5) Uani 1 1 d .
F9 F 0.63321(16) 0.26429(18) -0.13340(15) 0.0824(7) Uani 1 1 d .
F10 F 0.74968(16) 0.14058(17) -0.18516(14) 0.0794(7) Uani 1 1 d .
F11 F 0.85915(17) 0.06819(14) -0.09259(15) 0.0767(6) Uani 1 1 d .
F12 F 0.85952(14) 0.12254(13) 0.04390(13) 0.0626(5) Uani 1 1 d .
F14 F 0.48143(13) 0.09279(13) 0.37850(11) 0.0569(5) Uani 1 1 d .
F15 F 0.31513(13) 0.00963(13) 0.41901(12) 0.0631(5) Uani 1 1 d .
F16 F 0.28707(13) -0.07508(14) 0.31076(15) 0.0688(6) Uani 1 1 d .
F17 F 0.43373(15) -0.07694(14) 0.15816(15) 0.0696(6) Uani 1 1 d .
F18 F 0.59997(13) 0.00817(12) 0.11494(12) 0.0545(4) Uani 1 1 d .
F20 F 0.63944(13) 0.03101(13) 0.39834(12) 0.0599(5) Uani 1 1 d .
F21 F 0.64806(16) -0.14354(13) 0.44707(14) 0.0715(6) Uani 1 1 d .
F22 F 0.80060(19) -0.21861(13) 0.36166(16) 0.0819(7) Uani 1 1 d .
F23 F 0.94613(16) -0.11389(14) 0.22231(15) 0.0739(6) Uani 1 1 d .
F24 F 0.93770(13) 0.06026(13) 0.16888(13) 0.0585(5) Uani 1 1 d .
F26 F 0.47173(12) 0.35641(12) 0.13493(11) 0.0505(4) Uani 1 1 d .
F27 F 0.36936(14) 0.47979(14) 0.19622(14) 0.0681(5) Uani 1 1 d .
F28 F 0.34663(15) 0.49367(14) 0.35938(15) 0.0715(6) Uani 1 1 d .
F29 F 0.42887(14) 0.37956(14) 0.46003(12) 0.0633(5) Uani 1 1 d .
F30 F 0.53286(13) 0.25735(13) 0.39932(11) 0.0555(5) Uani 1 1 d .
C1 C 0.7716(2) 0.3101(2) 0.2932(2) 0.0463(7) Uani 1 1 d .
C2 C 0.8397(2) 0.3797(2) 0.2591(3) 0.0605(9) Uani 1 1 d .
C3 C 0.9009(2) 0.3905(3) 0.3021(4) 0.0785(14) Uani 1 1 d .
C4 C 0.8929(3) 0.3297(4) 0.3807(4) 0.0879(15) Uani 1 1 d .
C5 C 0.8291(3) 0.2627(3) 0.4154(3) 0.0737(12) Uani 1 1 d .
C6 C 0.7683(2) 0.2522(3) 0.3753(2) 0.0544(8) Uani 1 1 d .
C7 C 0.74512(19) 0.22181(18) 0.02943(17) 0.0396(6) Uani 1 1 d .
C8 C 0.6881(2) 0.2554(2) -0.0183(2) 0.0483(7) Uani 1 1 d .
C9 C 0.6886(2) 0.2279(2) -0.0888(2) 0.0554(8) Uani 1 1 d .
C10 C 0.7460(2) 0.1656(2) -0.1147(2) 0.0535(8) Uani 1 1 d .
C11 C 0.8020(2) 0.1297(2) -0.0683(2) 0.0521(8) Uani 1 1 d .
C12 C 0.8017(2) 0.15746(19) 0.00180(19) 0.0451(7) Uani 1 1 d .
C13 C 0.54933(19) 0.05309(17) 0.24517(18) 0.0377(6) Uani 1 1 d .
C14 C 0.4724(2) 0.05193(19) 0.32250(19) 0.0422(6) Uani 1 1 d .
C15 C 0.3867(2) 0.0094(2) 0.3434(2) 0.0461(7) Uani 1 1 d .
C16 C 0.3720(2) -0.0336(2) 0.2886(2) 0.0500(7) Uani 1 1 d .
C17 C 0.4451(2) -0.0350(2) 0.2137(2) 0.0477(7) Uani 1 1 d .
C18 C 0.5308(2) 0.00785(18) 0.19246(19) 0.0408(6) Uani 1 1 d .
C19 C 0.7866(2) 0.05351(19) 0.28036(19) 0.0420(6) Uani 1 1 d .
C20 C 0.7155(2) -0.0027(2) 0.3528(2) 0.0467(7) Uani 1 1 d .
C21 C 0.7197(2) -0.0922(2) 0.3790(2) 0.0525(8) Uani 1 1 d .
C22 C 0.7963(3) -0.1302(2) 0.3362(2) 0.0590(9) Uani 1 1 d .
C23 C 0.8697(2) -0.0776(2) 0.2661(2) 0.0534(8) Uani 1 1 d .
C24 C 0.8642(2) 0.0120(2) 0.2389(2) 0.0468(7) Uani 1 1 d .
C25 C 0.50885(18) 0.30242(18) 0.26361(18) 0.0377(6) Uani 1 1 d .
C26 C 0.46229(19) 0.36083(19) 0.21596(18) 0.0403(6) Uani 1 1 d .
C27 C 0.4103(2) 0.4248(2) 0.2466(2) 0.0459(7) Uani 1 1 d .
C28 C 0.3996(2) 0.4328(2) 0.3279(2) 0.0491(7) Uani 1 1 d .
C29 C 0.4414(2) 0.3750(2) 0.37832(19) 0.0446(7) Uani 1 1 d .
C30 C 0.49450(19) 0.31164(19) 0.34694(18) 0.0412(6) Uani 1 1 d .
C31 C 0.5461(2) 0.69785(18) 0.29373(18) 0.0411(6) Uani 1 1 d .
C32 C 0.5474(2) 0.7369(2) 0.35747(19) 0.0497(7) Uani 1 1 d .
H32A H 0.6028 0.7400 0.3690 0.060 Uiso 1 1 calc R
C33 C 0.4682(3) 0.7711(2) 0.4034(2) 0.0578(9) Uani 1 1 d .
H33A H 0.4693 0.7981 0.4459 0.069 Uiso 1 1 calc R
C34 C 0.3871(3) 0.7654(2) 0.3868(2) 0.0619(9) Uani 1 1 d .
H34A H 0.3329 0.7891 0.4180 0.074 Uiso 1 1 calc R
C35 C 0.3842(2) 0.7256(2) 0.3254(2) 0.0618(9) Uani 1 1 d .
H35A H 0.3280 0.7216 0.3154 0.074 Uiso 1 1 calc R
C36 C 0.4639(2) 0.6913(2) 0.2781(2) 0.0504(7) Uani 1 1 d .
H36A H 0.4623 0.6639 0.2360 0.061 Uiso 1 1 calc R
C37 C 0.7394(2) 0.75082(18) 0.16827(18) 0.0403(6) Uani 1 1 d .
C38 C 0.7191(2) 0.83630(19) 0.1695(2) 0.0452(7) Uani 1 1 d .
H38A H 0.6596 0.8472 0.2062 0.054 Uiso 1 1 calc R
C39 C 0.7862(3) 0.9054(2) 0.1167(2) 0.0549(8) Uani 1 1 d .
H39A H 0.7724 0.9632 0.1175 0.066 Uiso 1 1 calc R
C40 C 0.8731(3) 0.8898(2) 0.0629(2) 0.0585(9) Uani 1 1 d .
H40A H 0.9188 0.9370 0.0275 0.070 Uiso 1 1 calc R
C41 C 0.8938(2) 0.8048(2) 0.0606(2) 0.0585(8) Uani 1 1 d .
H41A H 0.9535 0.7945 0.0236 0.070 Uiso 1 1 calc R
C42 C 0.8271(2) 0.7354(2) 0.1124(2) 0.0511(7) Uani 1 1 d .
H42A H 0.8407 0.6778 0.1102 0.061 Uiso 1 1 calc R
C43 C 0.6915(2) 0.58583(18) 0.31641(18) 0.0410(6) Uani 1 1 d .
C44 C 0.6284(2) 0.5162(2) 0.3773(2) 0.0528(8) Uani 1 1 d .
H44A H 0.5701 0.5070 0.3729 0.063 Uiso 1 1 calc R
C45 C 0.6515(3) 0.4602(2) 0.4446(2) 0.0589(9) Uani 1 1 d .
H45A H 0.6093 0.4122 0.4855 0.071 Uiso 1 1 calc R
C46 C 0.7361(3) 0.4747(2) 0.4517(2) 0.0576(9) Uani 1 1 d .
H46A H 0.7516 0.4367 0.4977 0.069 Uiso 1 1 calc R
C47 C 0.7982(3) 0.5443(2) 0.3922(2) 0.0574(9) Uani 1 1 d .
H47A H 0.8557 0.5539 0.3981 0.069 Uiso 1 1 calc R
C48 C 0.7769(2) 0.6007(2) 0.3232(2) 0.0471(7) Uani 1 1 d .
H48A H 0.8197 0.6481 0.2820 0.057 Uiso 1 1 calc R
C49 C 0.6390(2) 0.60233(18) 0.16112(18) 0.0395(6) Uani 1 1 d .
C50 C 0.6077(2) 0.6488(2) 0.0944(2) 0.0474(7) Uani 1 1 d .
H50A H 0.5938 0.7077 0.0892 0.057 Uiso 1 1 calc R
C51 C 0.5972(2) 0.6079(2) 0.0362(2) 0.0523(8) Uani 1 1 d .
H51A H 0.5735 0.6381 -0.0073 0.063 Uiso 1 1 calc R
C52 C 0.6214(2) 0.5224(2) 0.0419(2) 0.0521(8) Uani 1 1 d .
H52A H 0.6157 0.4951 0.0011 0.062 Uiso 1 1 calc R
C53 C 0.6538(2) 0.4771(2) 0.1067(2) 0.0476(7) Uani 1 1 d .
H53A H 0.6707 0.4192 0.1098 0.057 Uiso 1 1 calc R
C54 C 0.6617(2) 0.51614(19) 0.16723(19) 0.0424(6) Uani 1 1 d .
H54A H 0.6824 0.4845 0.2124 0.051 Uiso 1 1 calc R
C55 C 0.0794(2) 0.0910(2) 0.29487(19) 0.0447(7) Uani 1 1 d .
C56 C 0.1078(2) 0.0094(2) 0.2873(2) 0.0553(8) Uani 1 1 d .
H56A H 0.1645 0.0049 0.2424 0.066 Uiso 1 1 calc R
C57 C 0.0525(3) -0.0654(2) 0.3461(3) 0.0712(10) Uani 1 1 d .
H57A H 0.0718 -0.1211 0.3414 0.085 Uiso 1 1 calc R
C58 C -0.0302(3) -0.0589(3) 0.4111(3) 0.0745(12) Uani 1 1 d .
H58A H -0.0673 -0.1103 0.4511 0.089 Uiso 1 1 calc R
C59 C -0.0596(3) 0.0223(3) 0.4186(2) 0.0721(11) Uani 1 1 d .
H59A H -0.1172 0.0262 0.4627 0.087 Uiso 1 1 calc R
C60 C -0.0045(2) 0.0976(2) 0.3614(2) 0.0597(9) Uani 1 1 d .
H60A H -0.0234 0.1531 0.3672 0.072 Uiso 1 1 calc R
C61 C 0.1754(2) 0.2409(2) 0.29993(19) 0.0423(6) Uani 1 1 d .
C62 C 0.1502(2) 0.3240(2) 0.3043(2) 0.0529(8) Uani 1 1 d .
H62A H 0.1235 0.3584 0.2649 0.063 Uiso 1 1 calc R
C63 C 0.1643(3) 0.3565(3) 0.3669(3) 0.0656(9) Uani 1 1 d .
H63A H 0.1460 0.4127 0.3709 0.079 Uiso 1 1 calc R
C64 C 0.2052(3) 0.3072(3) 0.4232(2) 0.0669(10) Uani 1 1 d .
H64A H 0.2145 0.3297 0.4656 0.080 Uiso 1 1 calc R
C65 C 0.2322(3) 0.2259(3) 0.4180(2) 0.0671(10) Uani 1 1 d .
H65A H 0.2618 0.1933 0.4556 0.081 Uiso 1 1 calc R
C66 C 0.2161(2) 0.1912(2) 0.3577(2) 0.0557(8) Uani 1 1 d .
H66A H 0.2326 0.1341 0.3557 0.067 Uiso 1 1 calc R
C67 C 0.2620(2) 0.16548(19) 0.15254(19) 0.0423(6) Uani 1 1 d .
C68 C 0.2599(3) 0.1254(2) 0.0901(2) 0.0548(8) Uani 1 1 d .
H68A H 0.2022 0.1115 0.0868 0.066 Uiso 1 1 calc R
C69 C 0.3432(3) 0.1059(2) 0.0328(2) 0.0651(10) Uani 1 1 d .
H69A H 0.3422 0.0775 -0.0088 0.078 Uiso 1 1 calc R
C70 C 0.4280(3) 0.1281(2) 0.0365(2) 0.0642(10) Uani 1 1 d .
H70A H 0.4845 0.1147 -0.0026 0.077 Uiso 1 1 calc R
C71 C 0.4305(2) 0.1695(2) 0.0967(2) 0.0555(8) Uani 1 1 d .
H71A H 0.4886 0.1853 0.0980 0.067 Uiso 1 1 calc R
C72 C 0.3476(2) 0.18803(19) 0.1554(2) 0.0464(7) Uani 1 1 d .
H72A H 0.3493 0.2158 0.1972 0.056 Uiso 1 1 calc R
C73 C 0.09743(19) 0.26264(18) 0.15931(18) 0.0390(6) Uani 1 1 d .
C74 C 0.0073(2) 0.2426(2) 0.16464(19) 0.0426(6) Uani 1 1 d .
H74A H -0.0281 0.1911 0.2064 0.051 Uiso 1 1 calc R
C75 C -0.0302(2) 0.2988(2) 0.1082(2) 0.0488(7) Uani 1 1 d .
H75A H -0.0908 0.2851 0.1108 0.059 Uiso 1 1 calc R
C76 C 0.0216(2) 0.3747(2) 0.0483(2) 0.0513(8) Uani 1 1 d .
H76A H -0.0042 0.4130 0.0104 0.062 Uiso 1 1 calc R
C77 C 0.1108(2) 0.3955(2) 0.0431(2) 0.0521(8) Uani 1 1 d .
H77A H 0.1452 0.4478 0.0022 0.062 Uiso 1 1 calc R
C78 C 0.1492(2) 0.3395(2) 0.0978(2) 0.0476(7) Uani 1 1 d .
H78A H 0.2105 0.3529 0.0937 0.057 Uiso 1 1 calc R
C101 C 0.1063(12) 0.6252(8) 0.2001(8) 0.277(10) Uani 1 1 d .
C102 C 0.1638(9) 0.5849(10) 0.2132(18) 0.51(3) Uani 1 1 d .
H10A H 0.2015 0.5488 0.1812 0.618 Uiso 1 1 calc R
C103 C 0.1652(6) 0.6043(5) 0.2991(10) 0.204(6) Uani 1 1 d .
H10B H 0.2120 0.5794 0.3203 0.245 Uiso 1 1 calc R
C104 C 0.0968(8) 0.6606(6) 0.3525(6) 0.169(4) Uani 1 1 d .
H10C H 0.0977 0.6687 0.4052 0.203 Uiso 1 1 calc R
C105 C 0.0331(5) 0.6979(4) 0.3115(8) 0.152(4) Uani 1 1 d .
H10E H -0.0128 0.7337 0.3358 0.183 Uiso 1 1 calc R
C106 C 0.0414(5) 0.6793(5) 0.2338(7) 0.132(3) Uani 1 1 d .
H10F H 0.0015 0.7045 0.2037 0.158 Uiso 1 1 calc R
C107 C 0.0977(10) 0.6146(9) 0.1224(7) 0.307(10) Uani 1 1 d .
H10G H 0.0494 0.6504 0.1090 0.460 Uiso 1 1 calc R
H10H H 0.0804 0.5532 0.1321 0.460 Uiso 1 1 calc R
H10I H 0.1573 0.6329 0.0730 0.460 Uiso 1 1 calc R

loop_
_atom_site_aniso_label
_atom_site_aniso_U_11
_atom_site_aniso_U_22
_atom_site_aniso_U_33
_atom_site_aniso_U_23
_atom_site_aniso_U_13
_atom_site_aniso_U_12
Fe1 0.0371(2) 0.0358(2) 0.0335(2) -0.01192(16) -0.01208(16) 0.00261(16)
P1 0.0433(4) 0.0348(4) 0.0363(4) -0.0085(3) -0.0174(3) 0.0004(3)
P2 0.0369(4) 0.0386(4) 0.0393(4) -0.0122(3) -0.0124(3) 0.0042(3)
O1 0.0517(12) 0.0414(11) 0.0503(12) -0.0201(9) -0.0228(10) 0.0068(9)
O2 0.0506(12) 0.0462(11) 0.0350(10) -0.0124(9) -0.0115(9) -0.0073(9)
O3 0.0382(11) 0.0411(11) 0.0489(11) -0.0167(9) -0.0136(9) -0.0002(8)
O4 0.0469(11) 0.0373(11) 0.0515(12) -0.0132(9) -0.0229(10) 0.0050(9)
O5 0.0427(11) 0.0497(12) 0.0478(11) -0.0235(10) -0.0186(9) 0.0117(9)
F2 0.0594(13) 0.0499(12) 0.1113(19) -0.0229(13) 0.0060(12) 0.0027(10)
F3 0.0546(15) 0.138(3) 0.214(4) -0.114(3) 0.0012(18) -0.0288(16)
F4 0.0566(15) 0.303(5) 0.161(3) -0.158(3) -0.0504(18) 0.018(2)
F5 0.0753(16) 0.212(3) 0.0663(15) -0.0626(18) -0.0417(13) 0.0609(19)
F6 0.0664(13) 0.0722(13) 0.0489(11) -0.0158(10) -0.0198(9) 0.0095(11)
F8 0.0615(12) 0.0859(15) 0.0632(12) -0.0356(11) -0.0244(10) 0.0272(11)
F9 0.0680(14) 0.132(2) 0.0728(14) -0.0442(14) -0.0446(12) 0.0202(13)
F10 0.0815(15) 0.1116(18) 0.0625(13) -0.0532(13) -0.0241(11) -0.0067(13)
F11 0.0900(16) 0.0675(13) 0.0785(14) -0.0431(12) -0.0222(12) 0.0185(12)
F12 0.0721(13) 0.0583(12) 0.0643(12) -0.0179(10) -0.0338(10) 0.0156(10)
F14 0.0604(11) 0.0646(12) 0.0449(10) -0.0235(9) -0.0124(8) 0.0015(9)
F15 0.0446(10) 0.0719(13) 0.0543(11) -0.0084(9) -0.0047(8) 0.0055(9)
F16 0.0433(11) 0.0731(13) 0.0865(15) -0.0094(11) -0.0294(10) -0.0080(9)
F17 0.0722(13) 0.0721(13) 0.0814(14) -0.0349(11) -0.0372(11) -0.0063(11)
F18 0.0533(10) 0.0580(11) 0.0567(11) -0.0320(9) -0.0138(9) 0.0061(8)
F20 0.0564(11) 0.0644(12) 0.0522(11) -0.0127(9) -0.0155(9) 0.0071(9)
F21 0.0836(15) 0.0578(12) 0.0657(13) 0.0048(10) -0.0347(11) -0.0146(11)
F22 0.124(2) 0.0391(11) 0.0978(17) -0.0176(11) -0.0614(16) 0.0160(12)
F23 0.0845(15) 0.0694(13) 0.0898(15) -0.0442(12) -0.0437(13) 0.0376(12)
F24 0.0500(10) 0.0614(12) 0.0643(12) -0.0221(10) -0.0188(9) 0.0084(9)
F26 0.0518(10) 0.0656(11) 0.0420(9) -0.0195(8) -0.0233(8) 0.0050(8)
F27 0.0666(13) 0.0703(13) 0.0702(13) -0.0156(10) -0.0340(11) 0.0288(10)
F28 0.0746(14) 0.0634(13) 0.0788(14) -0.0375(11) -0.0200(11) 0.0274(11)
F29 0.0705(13) 0.0793(13) 0.0459(10) -0.0343(10) -0.0160(9) 0.0076(10)
F30 0.0602(11) 0.0682(12) 0.0418(9) -0.0153(9) -0.0244(8) 0.0161(9)
C1 0.0373(15) 0.0521(18) 0.0571(18) -0.0345(15) -0.0125(14) 0.0106(13)
C2 0.0449(18) 0.052(2) 0.077(2) -0.0356(19) -0.0003(17) 0.0040(15)
C3 0.0285(17) 0.089(3) 0.125(4) -0.074(3) -0.002(2) -0.0037(18)
C4 0.043(2) 0.149(5) 0.096(3) -0.080(4) -0.020(2) 0.019(3)
C5 0.044(2) 0.127(4) 0.068(2) -0.058(3) -0.0217(18) 0.031(2)
C6 0.0444(18) 0.082(2) 0.0554(19) -0.0451(19) -0.0221(15) 0.0246(17)
C7 0.0389(15) 0.0417(15) 0.0314(14) -0.0091(12) -0.0050(11) -0.0103(12)
C8 0.0413(16) 0.0588(19) 0.0437(16) -0.0213(14) -0.0094(13) 0.0022(14)
C9 0.0441(17) 0.078(2) 0.0460(17) -0.0196(17) -0.0171(14) -0.0038(16)
C10 0.0517(19) 0.068(2) 0.0423(17) -0.0267(16) -0.0101(14) -0.0115(16)
C11 0.0511(18) 0.0495(18) 0.0501(18) -0.0225(15) -0.0054(15) -0.0039(15)
C12 0.0459(17) 0.0427(16) 0.0416(16) -0.0076(13) -0.0128(13) -0.0070(13)
C13 0.0393(15) 0.0303(13) 0.0436(15) -0.0079(12) -0.0178(12) 0.0049(11)
C14 0.0458(16) 0.0405(15) 0.0417(15) -0.0137(13) -0.0167(13) 0.0070(13)
C15 0.0396(16) 0.0442(16) 0.0454(16) -0.0053(13) -0.0114(13) 0.0073(13)
C16 0.0422(17) 0.0429(17) 0.063(2) -0.0042(15) -0.0258(15) -0.0026(13)
C17 0.0518(18) 0.0415(16) 0.0570(19) -0.0158(14) -0.0272(15) 0.0033(14)
C18 0.0434(16) 0.0363(15) 0.0469(16) -0.0152(13) -0.0193(13) 0.0081(12)
C19 0.0492(17) 0.0397(16) 0.0487(16) -0.0158(13) -0.0292(14) 0.0070(13)
C20 0.0541(18) 0.0448(17) 0.0491(17) -0.0141(14) -0.0277(15) 0.0069(14)
C21 0.066(2) 0.0459(18) 0.0511(18) -0.0058(15) -0.0329(17) -0.0042(16)
C22 0.092(3) 0.0374(17) 0.065(2) -0.0133(16) -0.050(2) 0.0082(18)
C23 0.066(2) 0.0519(19) 0.063(2) -0.0297(17) -0.0400(18) 0.0208(17)
C24 0.0527(18) 0.0466(17) 0.0514(18) -0.0173(14) -0.0287(15) 0.0048(14)
C25 0.0308(13) 0.0417(15) 0.0409(15) -0.0147(12) -0.0113(11) -0.0008(11)
C26 0.0360(14) 0.0488(16) 0.0356(14) -0.0123(12) -0.0123(12) -0.0025(12)
C27 0.0383(15) 0.0469(17) 0.0513(17) -0.0114(14) -0.0176(13) 0.0058(13)
C28 0.0428(16) 0.0481(17) 0.0573(19) -0.0256(15) -0.0120(14) 0.0081(14)
C29 0.0421(16) 0.0533(18) 0.0399(15) -0.0206(14) -0.0109(13) -0.0024(13)
C30 0.0373(15) 0.0470(16) 0.0395(15) -0.0116(13) -0.0150(12) 0.0013(12)
C31 0.0464(16) 0.0369(15) 0.0358(14) -0.0038(12) -0.0153(12) 0.0033(12)
C32 0.0604(19) 0.0504(18) 0.0393(16) -0.0118(14) -0.0208(14) 0.0089(15)
C33 0.074(2) 0.058(2) 0.0365(16) -0.0116(15) -0.0166(16) 0.0152(17)
C34 0.064(2) 0.061(2) 0.0404(17) -0.0021(15) -0.0064(16) 0.0216(17)
C35 0.0472(19) 0.068(2) 0.060(2) -0.0052(18) -0.0192(16) 0.0110(16)
C36 0.0513(18) 0.0522(18) 0.0461(17) -0.0086(14) -0.0203(14) 0.0037(14)
C37 0.0475(16) 0.0391(15) 0.0372(14) -0.0102(12) -0.0192(13) -0.0024(12)
C38 0.0516(17) 0.0414(16) 0.0456(16) -0.0092(13) -0.0236(14) 0.0022(13)
C39 0.066(2) 0.0406(17) 0.061(2) -0.0071(15) -0.0324(18) -0.0057(15)
C40 0.060(2) 0.058(2) 0.0524(19) -0.0018(16) -0.0229(17) -0.0190(17)
C41 0.0524(19) 0.069(2) 0.0486(18) -0.0176(17) -0.0105(15) -0.0091(17)
C42 0.0549(19) 0.0499(18) 0.0492(18) -0.0187(15) -0.0164(15) -0.0009(15)
C43 0.0512(17) 0.0372(15) 0.0387(15) -0.0120(12) -0.0206(13) 0.0061(13)
C44 0.060(2) 0.0469(18) 0.0468(17) -0.0051(14) -0.0207(15) -0.0017(15)
C45 0.075(2) 0.0478(19) 0.0461(18) -0.0081(15) -0.0183(17) 0.0085(17)
C46 0.082(2) 0.056(2) 0.0415(17) -0.0187(15) -0.0283(17) 0.0305(19)
C47 0.067(2) 0.063(2) 0.062(2) -0.0303(18) -0.0386(18) 0.0251(18)
C48 0.0517(18) 0.0479(17) 0.0495(17) -0.0199(14) -0.0236(14) 0.0093(14)
C49 0.0402(15) 0.0398(15) 0.0376(14) -0.0091(12) -0.0144(12) -0.0039(12)
C50 0.0602(19) 0.0385(16) 0.0461(17) -0.0075(13) -0.0258(15) -0.0004(14)
C51 0.065(2) 0.0534(19) 0.0385(16) -0.0054(14) -0.0242(15) -0.0089(15)
C52 0.060(2) 0.0529(19) 0.0420(16) -0.0153(14) -0.0142(15) -0.0130(15)
C53 0.0508(18) 0.0415(16) 0.0464(17) -0.0149(13) -0.0107(14) -0.0054(13)
C54 0.0439(16) 0.0391(15) 0.0419(15) -0.0079(12) -0.0155(13) -0.0022(12)
C55 0.0470(17) 0.0439(16) 0.0428(16) -0.0089(13) -0.0187(13) 0.0004(13)
C56 0.057(2) 0.0455(18) 0.066(2) -0.0123(16) -0.0279(17) 0.0007(15)
C57 0.077(3) 0.048(2) 0.088(3) -0.0069(19) -0.038(2) -0.0072(18)
C58 0.088(3) 0.062(2) 0.067(2) 0.0082(19) -0.039(2) -0.032(2)
C59 0.062(2) 0.089(3) 0.050(2) -0.008(2) -0.0106(17) -0.020(2)
C60 0.060(2) 0.060(2) 0.0485(19) -0.0149(16) -0.0079(16) -0.0051(17)
C61 0.0353(14) 0.0499(17) 0.0403(15) -0.0160(13) -0.0102(12) 0.0031(12)
C62 0.0467(18) 0.058(2) 0.061(2) -0.0265(16) -0.0208(15) 0.0076(15)
C63 0.064(2) 0.069(2) 0.074(2) -0.038(2) -0.0229(19) 0.0019(18)
C64 0.058(2) 0.091(3) 0.053(2) -0.032(2) -0.0123(17) -0.016(2)
C65 0.064(2) 0.090(3) 0.0442(19) -0.0091(19) -0.0243(17) -0.008(2)
C66 0.059(2) 0.058(2) 0.0476(18) -0.0107(15) -0.0210(16) 0.0051(16)
C67 0.0417(16) 0.0407(15) 0.0409(15) -0.0104(12) -0.0127(12) 0.0096(12)
C68 0.064(2) 0.060(2) 0.0494(18) -0.0220(16) -0.0269(16) 0.0199(17)
C69 0.088(3) 0.065(2) 0.0438(18) -0.0217(17) -0.0229(18) 0.033(2)
C70 0.061(2) 0.061(2) 0.0465(19) -0.0056(16) -0.0017(16) 0.0261(18)
C71 0.0433(17) 0.0480(18) 0.0541(19) 0.0005(15) -0.0057(14) 0.0076(14)
C72 0.0436(17) 0.0400(16) 0.0451(16) -0.0049(13) -0.0100(13) 0.0039(13)
C73 0.0367(14) 0.0408(15) 0.0410(15) -0.0159(12) -0.0132(12) 0.0063(12)
C74 0.0384(15) 0.0443(16) 0.0454(16) -0.0184(13) -0.0115(13) 0.0023(12)
C75 0.0412(16) 0.061(2) 0.0536(18) -0.0262(16) -0.0216(14) 0.0129(15)
C76 0.0561(19) 0.0541(19) 0.0486(17) -0.0176(15) -0.0241(15) 0.0202(16)
C77 0.0523(19) 0.0444(17) 0.0474(17) -0.0046(14) -0.0112(14) 0.0028(14)
C78 0.0369(15) 0.0493(18) 0.0507(17) -0.0104(14) -0.0122(13) 0.0003(13)
C101 0.336(16) 0.163(8) 0.188(9) -0.128(8) 0.142(10) -0.201(10)
C102 0.183(11) 0.237(15) 0.91(5) 0.37(3) -0.35(2) -0.145(11)
C103 0.100(5) 0.087(5) 0.384(16) 0.050(7) -0.131(8) 0.008(4)
C104 0.222(11) 0.116(6) 0.183(8) -0.038(6) -0.092(8) -0.020(7)
C105 0.100(5) 0.064(4) 0.268(12) -0.033(5) -0.052(6) 0.010(3)
C106 0.102(5) 0.093(5) 0.189(8) 0.003(5) -0.070(5) -0.045(4)
C107 0.39(2) 0.287(15) 0.139(8) 0.031(9) -0.021(10) -0.268(15)

loop_
_atom_type_symbol
_atom_type_description
_atom_type_scat_dispersion_real
_atom_type_scat_dispersion_imag
_atom_type_scat_source
C C 0.0033 0.0016 'International Tables Vol C Tables 4.2.6.8 and 6.1.1.4'
H H 0.0000 0.0000 'International Tables Vol C Tables 4.2.6.8 and 6.1.1.4'
O O 0.0106 0.0060 'International Tables Vol C Tables 4.2.6.8 and 6.1.1.4'
F F 0.0171 0.0103 'International Tables Vol C Tables 4.2.6.8 and 6.1.1.4'
P P 0.1023 0.0942 'International Tables Vol C Tables 4.2.6.8 and 6.1.1.4'
Fe Fe 0.3463 0.8444 'International Tables Vol C Tables 4.2.6.8 and 6.1.1.4'

loop_
_geom_angle_atom_site_label_1
_geom_angle_atom_site_label_2
_geom_angle_atom_site_label_3
_geom_angle
O2 Fe1 O3 100.60(8)
O2 Fe1 O1 96.80(9)
O3 Fe1 O1 162.59(9)
O2 Fe1 O5 100.36(9)
O3 Fe1 O5 86.80(8)
O1 Fe1 O5 90.06(8)
O2 Fe1 O4 101.41(9)
O3 Fe1 O4 87.63(8)
O1 Fe1 O4 88.99(8)
O5 Fe1 O4 158.17(9)
C31 P1 C49 111.87(13)
C31 P1 C37 109.12(13)
C49 P1 C37 108.13(13)
C31 P1 C43 106.22(13)
C49 P1 C43 110.59(13)
C37 P1 C43 110.92(13)
C73 P2 C61 111.03(13)
C73 P2 C67 107.55(13)
C61 P2 C67 109.56(14)
C73 P2 C55 111.74(13)
C61 P2 C55 106.31(14)
C67 P2 C55 110.68(14)
C1 O1 Fe1 132.18(18)
C7 O2 Fe1 127.26(17)
C13 O3 Fe1 135.87(17)
C19 O4 Fe1 127.94(18)
C25 O5 Fe1 136.16(18)
O1 C1 C2 122.5(3)
O1 C1 C6 123.9(3)
C2 C1 C6 113.6(3)
F2 C2 C1 117.8(3)
F2 C2 C3 119.4(4)
C1 C2 C3 122.7(4)
F3 C3 C4 123.3(5)
F3 C3 C2 117.7(5)
C4 C3 C2 118.9(4)
C5 C4 F4 123.1(6)
C5 C4 C3 120.2(4)
F4 C4 C3 116.6(5)
C4 C5 F5 118.2(4)
C4 C5 C6 121.4(5)
F5 C5 C6 120.4(4)
F6 C6 C5 117.3(4)
F6 C6 C1 119.7(3)
C5 C6 C1 123.0(4)
O2 C7 C8 122.2(3)
O2 C7 C12 122.4(3)
C8 C7 C12 115.3(3)
F8 C8 C9 118.2(3)
F8 C8 C7 119.3(3)
C9 C8 C7 122.4(3)
F9 C9 C10 119.8(3)
F9 C9 C8 119.5(3)
C10 C9 C8 120.7(3)
F10 C10 C9 121.3(3)
F10 C10 C11 120.1(3)
C9 C10 C11 118.6(3)
F11 C11 C10 119.7(3)
F11 C11 C12 119.7(3)
C10 C11 C12 120.6(3)
F12 C12 C11 118.7(3)
F12 C12 C7 118.8(3)
C11 C12 C7 122.5(3)
O3 C13 C18 120.1(3)
O3 C13 C14 125.5(3)
C18 C13 C14 114.4(3)
F14 C14 C15 118.0(3)
F14 C14 C13 120.1(3)
C15 C14 C13 121.9(3)
F15 C15 C14 119.6(3)
F15 C15 C16 119.1(3)
C14 C15 C16 121.3(3)
F16 C16 C17 121.4(3)
F16 C16 C15 120.0(3)
C17 C16 C15 118.5(3)
F17 C17 C16 120.4(3)
F17 C17 C18 119.3(3)
C16 C17 C18 120.3(3)
F18 C18 C17 117.9(3)
F18 C18 C13 118.5(3)
C17 C18 C13 123.5(3)
O4 C19 C24 121.9(3)
O4 C19 C20 123.2(3)
C24 C19 C20 114.8(3)
F20 C20 C21 117.9(3)
F20 C20 C19 119.4(3)
C21 C20 C19 122.7(3)
F21 C21 C22 119.1(3)
F21 C21 C20 120.4(3)
C22 C21 C20 120.6(3)
F22 C22 C21 120.7(3)
F22 C22 C23 120.2(3)
C21 C22 C23 119.1(3)
F23 C23 C24 119.8(3)
F23 C23 C22 120.1(3)
C24 C23 C22 120.1(3)
F24 C24 C23 117.5(3)
F24 C24 C19 119.8(3)
C23 C24 C19 122.6(3)
O5 C25 C30 124.6(3)
O5 C25 C26 120.8(2)
C30 C25 C26 114.6(2)
F26 C26 C27 118.1(2)
F26 C26 C25 118.7(2)
C27 C26 C25 123.1(3)
F27 C27 C28 119.8(3)
F27 C27 C26 119.8(3)
C28 C27 C26 120.4(3)
F28 C28 C27 120.8(3)
F28 C28 C29 120.6(3)
C27 C28 C29 118.5(3)
F29 C29 C30 119.6(3)
F29 C29 C28 119.5(3)
C30 C29 C28 120.9(3)
F30 C30 C29 117.9(2)
F30 C30 C25 119.6(3)
C29 C30 C25 122.5(3)
C36 C31 C32 120.1(3)
C36 C31 P1 122.8(2)
C32 C31 P1 117.1(2)
C33 C32 C31 120.3(3)
C32 C33 C34 119.4(3)
C35 C34 C33 121.0(3)
C34 C35 C36 120.2(3)
C31 C36 C35 119.1(3)
C38 C37 C42 119.7(3)
C38 C37 P1 121.8(2)
C42 C37 P1 118.4(2)
C39 C38 C37 120.0(3)
C40 C39 C38 120.2(3)
C39 C40 C41 120.3(3)
C42 C41 C40 120.0(3)
C41 C42 C37 119.8(3)
C48 C43 C44 120.6(3)
C48 C43 P1 122.2(2)
C44 C43 P1 117.1(2)
C45 C44 C43 119.8(3)
C46 C45 C44 119.8(3)
C47 C46 C45 120.5(3)
C46 C47 C48 120.5(3)
C43 C48 C47 118.7(3)
C54 C49 C50 120.0(3)
C54 C49 P1 121.7(2)
C50 C49 P1 118.2(2)
C51 C50 C49 119.7(3)
C50 C51 C52 119.9(3)
C53 C52 C51 120.3(3)
C52 C53 C54 120.3(3)
C53 C54 C49 119.6(3)
C56 C55 C60 120.2(3)
C56 C55 P2 121.5(3)
C60 C55 P2 118.1(2)
C57 C56 C55 119.5(4)
C58 C57 C56 120.3(4)
C57 C58 C59 120.5(4)
C60 C59 C58 119.9(4)
C59 C60 C55 119.5(4)
C62 C61 C66 119.6(3)
C62 C61 P2 122.9(2)
C66 C61 P2 117.4(2)
C61 C62 C63 119.6(3)
C64 C63 C62 120.3(4)
C65 C64 C63 120.5(3)
C64 C65 C66 120.1(3)
C65 C66 C61 119.9(3)
C68 C67 C72 119.9(3)
C68 C67 P2 118.7(2)
C72 C67 P2 121.3(2)
C69 C68 C67 119.6(3)
C68 C69 C70 120.0(3)
C71 C70 C69 120.6(3)
C70 C71 C72 120.1(3)
C71 C72 C67 119.8(3)
C74 C73 C78 119.8(3)
C74 C73 P2 122.1(2)
C78 C73 P2 118.0(2)
C75 C74 C73 119.7(3)
C76 C75 C74 119.7(3)
C77 C76 C75 121.0(3)
C78 C77 C76 119.8(3)
C77 C78 C73 120.0(3)
C102 C101 C106 142(2)
C102 C101 C107 108.4(18)
C106 C101 C107 110(2)
C101 C102 C103 102(2)
C102 C103 C104 126.5(9)
C105 C104 C103 111.3(9)
C106 C105 C104 117.0(8)
C101 C106 C105 121.3(11)

loop_
_geom_bond_atom_site_label_1
_geom_bond_atom_site_label_2
_geom_bond_distance
Fe1 O2 1.9094(19)
Fe1 O3 1.9333(19)
Fe1 O1 1.9461(19)
Fe1 O5 1.9516(19)
Fe1 O4 1.9628(19)
P1 C31 1.792(3)
P1 C49 1.794(3)
P1 C37 1.795(3)
P1 C43 1.797(3)
P2 C73 1.792(3)
P2 C61 1.794(3)
P2 C67 1.794(3)
P2 C55 1.793(3)
O1 C1 1.308(3)
O2 C7 1.322(3)
O3 C13 1.304(3)
O4 C19 1.312(3)
O5 C25 1.305(3)
F2 C2 1.349(5)
F3 C3 1.339(5)
F4 C4 1.358(5)
F5 C5 1.349(5)
F6 C6 1.326(4)
F8 C8 1.343(4)
F9 C9 1.343(4)
F10 C10 1.339(3)
F11 C11 1.342(4)
F12 C12 1.340(3)
F14 C14 1.335(3)
F15 C15 1.349(3)
F16 C16 1.348(3)
F17 C17 1.353(3)
F18 C18 1.352(3)
F20 C20 1.333(4)
F21 C21 1.342(4)
F22 C22 1.354(4)
F23 C23 1.349(4)
F24 C24 1.351(4)
F26 C26 1.345(3)
F27 C27 1.345(3)
F28 C28 1.344(3)
F29 C29 1.346(3)
F30 C30 1.335(3)
C1 C2 1.383(5)
C1 C6 1.414(5)
C2 C3 1.415(6)
C3 C4 1.370(7)
C4 C5 1.312(7)
C5 C6 1.370(5)
C7 C8 1.388(4)
C7 C12 1.391(4)
C8 C9 1.378(4)
C9 C10 1.362(5)
C10 C11 1.369(5)
C11 C12 1.373(4)
C13 C18 1.394(4)
C13 C14 1.402(4)
C14 C15 1.372(4)
C15 C16 1.375(4)
C16 C17 1.357(5)
C17 C18 1.372(4)
C19 C24 1.394(4)
C19 C20 1.398(4)
C20 C21 1.371(4)
C21 C22 1.360(5)
C22 C23 1.377(5)
C23 C24 1.376(4)
C25 C30 1.394(4)
C25 C26 1.402(4)
C26 C27 1.371(4)
C27 C28 1.366(4)
C28 C29 1.376(4)
C29 C30 1.375(4)
C31 C36 1.385(4)
C31 C32 1.392(4)
C32 C33 1.371(5)
C33 C34 1.377(5)
C34 C35 1.372(5)
C35 C36 1.387(5)
C37 C38 1.387(4)
C37 C42 1.394(4)
C38 C39 1.380(4)
C39 C40 1.373(5)
C40 C41 1.385(5)
C41 C42 1.378(5)
C43 C48 1.382(4)
C43 C44 1.384(4)
C44 C45 1.380(4)
C45 C46 1.373(5)
C46 C47 1.370(5)
C47 C48 1.391(4)
C49 C54 1.387(4)
C49 C50 1.393(4)
C50 C51 1.376(4)
C51 C52 1.384(5)
C52 C53 1.373(4)
C53 C54 1.377(4)
C55 C56 1.380(4)
C55 C60 1.390(5)
C56 C57 1.378(5)
C57 C58 1.366(6)
C58 C59 1.377(6)
C59 C60 1.376(5)
C61 C62 1.379(4)
C61 C66 1.390(4)
C62 C63 1.383(5)
C63 C64 1.373(6)
C64 C65 1.359(6)
C65 C66 1.382(5)
C67 C68 1.388(4)
C67 C72 1.388(4)
C68 C69 1.381(5)
C69 C70 1.381(6)
C70 C71 1.368(5)
C71 C72 1.381(4)
C73 C74 1.387(4)
C73 C78 1.394(4)
C74 C75 1.384(4)
C75 C76 1.377(5)
C76 C77 1.377(5)
C77 C78 1.373(4)
C101 C102 1.12(2)
C101 C106 1.364(15)
C101 C107 1.422(15)
C102 C103 1.57(3)
C103 C104 1.556(15)
C104 C105 1.413(12)
C105 C106 1.386(12)
